data_4035315
loop_
_publ_author_name
'Sivamuthuraman, Koilpitchai'
'Kesavan, Venkitasamy'

_publ_section_title
;
 Stereodivergent Synthesis of 3-Aminooxindole Derivatives Containing
 Vicinal Tetrasubstituted Stereocenters via the Mannich Reaction.
;
_journal_issue 16
_journal_name_full 'The Journal of organic chemistry'
_journal_page_first 8936
_journal_page_last 8952
_journal_paper_doi 10.1021/acs.joc.8b01020
_journal_volume 83
_journal_year 2018
_chemical_absolute_configuration ad
_chemical_formula_moiety 'C23 H25 Cl N2 O6, H2 O'
_chemical_formula_sum 'C23 H27 Cl N2 O7'
_chemical_formula_weight 478.91
_space_group_crystal_system orthorhombic
_space_group_IT_number 19
_space_group_name_Hall 'P 2ac 2ab'
_space_group_name_H-M_alt 'P 21 21 21'
_atom_sites_solution_hydrogens mixed
_audit_creation_method SHELXL-2014/7
_cell_angle_alpha 90
_cell_angle_beta 90
_cell_angle_gamma 90
_cell_formula_units_Z 4
_cell_length_a 9.9064(7)
_cell_length_b 14.4276(10)
_cell_length_c 16.9123(11)
_cell_measurement_reflns_used 9918
_cell_measurement_temperature 293(2)
_cell_measurement_theta_max 29.62
_cell_measurement_theta_min 2.38
_cell_volume 2417.2(3)
_computing_cell_refinement 'APEX2/SAINT (Bruker, 2004)'
_computing_data_collection 'APEX2 (Bruker, 2004)'
_computing_data_reduction 'SAINT/XPREP (Bruker, 2004)'
_computing_molecular_graphics 'ORTEP3 (Farrugia, 1997) and Mercury (Bruno et al., 2002)'
_computing_publication_material 'SHELXL-2014/7 (Sheldrick, 2014)'
_computing_structure_refinement 'SHELXL-2014/7 (Sheldrick, 2014)'
_computing_structure_solution 'SIR92 (Altornare et al., 1993)'
_diffrn_ambient_temperature 293(2)
_diffrn_measured_fraction_theta_full 1.000
_diffrn_measured_fraction_theta_max 1.000
_diffrn_measurement_device_type 'Bruker axs kappa apex2 CCD Diffractometer'
_diffrn_measurement_method '\w and \f scan'
_diffrn_radiation_monochromator graphite
_diffrn_radiation_source 'fine-focus sealed tube'
_diffrn_radiation_type MoK\a
_diffrn_radiation_wavelength 0.71073
_diffrn_reflns_av_R_equivalents 0.0475
_diffrn_reflns_av_unetI/netI 0.0292
_diffrn_reflns_Laue_measured_fraction_full 1.000
_diffrn_reflns_Laue_measured_fraction_max 1.000
_diffrn_reflns_limit_h_max 11
_diffrn_reflns_limit_h_min -11
_diffrn_reflns_limit_k_max 17
_diffrn_reflns_limit_k_min -17
_diffrn_reflns_limit_l_max 20
_diffrn_reflns_limit_l_min -20
_diffrn_reflns_number 35031
_diffrn_reflns_point_group_measured_fraction_full 1.000
_diffrn_reflns_point_group_measured_fraction_max 1.000
_diffrn_reflns_theta_full 25.000
_diffrn_reflns_theta_max 25.000
_diffrn_reflns_theta_min 2.383
_exptl_absorpt_coefficient_mu 0.203
_exptl_absorpt_correction_T_max 0.7453
_exptl_absorpt_correction_T_min 0.6908
_exptl_absorpt_correction_type multi-scan
_exptl_absorpt_process_details 'SADABS (Bruker, 2004)'
_exptl_crystal_colour colourless
_exptl_crystal_density_diffrn 1.316
_exptl_crystal_description block
_exptl_crystal_F_000 1008
_exptl_crystal_size_max 0.300
_exptl_crystal_size_mid 0.300
_exptl_crystal_size_min 0.250
_refine_diff_density_max 0.174
_refine_diff_density_min -0.155
_refine_diff_density_rms 0.034
_refine_ls_abs_structure_details
;
 Flack x determined using 1242 quotients [(I+)-(I-)]/[(I+)+(I-)]
 (Parsons, Flack and Wagner, Acta Cryst. B69 (2013) 249-259).
;
_refine_ls_abs_structure_Flack -0.01(2)
_refine_ls_extinction_method none
_refine_ls_goodness_of_fit_ref 1.029
_refine_ls_hydrogen_treatment mixed
_refine_ls_matrix_type full
_refine_ls_number_parameters 310
_refine_ls_number_reflns 4258
_refine_ls_number_restraints 4
_refine_ls_restrained_S_all 1.029
_refine_ls_R_factor_all 0.0547
_refine_ls_R_factor_gt 0.0353
_refine_ls_shift/su_max 0.002
_refine_ls_shift/su_mean 0.000
_refine_ls_structure_factor_coef Fsqd
_refine_ls_weighting_details 'w=1/[\s^2^(Fo^2^)+(0.0483P)^2^+0.3004P] where P=(Fo^2^+2Fc^2^)/3'
_refine_ls_weighting_scheme calc
_refine_ls_wR_factor_gt 0.0828
_refine_ls_wR_factor_ref 0.0938
_reflns_Friedel_coverage 0.757
_reflns_Friedel_fraction_full 1.000
_reflns_Friedel_fraction_max 1.000
_reflns_number_gt 3315
_reflns_number_total 4258
_reflns_threshold_expression 'I > 2\s(I)'
_cod_data_source_file jo8b01020_si_004.cif
_cod_data_source_block SMR27
_cod_database_code 4035315
_shelx_shelxl_version_number 2014/7
_shelx_space_group_comment
;
The symmetry employed for this shelxl refinement is uniquely defined
by the following loop, which should always be used as a source of
symmetry information in preference to the above space-group names.
They are only intended as comments.
;
_shelx_estimated_absorpt_t_min 0.942
_shelx_estimated_absorpt_t_max 0.951

loop_
_space_group_symop_operation_xyz
'x, y, z'
'-x+1/2, -y, z+1/2'
'x+1/2, -y+1/2, -z'
'-x, y+1/2, -z+1/2'

loop_
_atom_site_label
_atom_site_type_symbol
_atom_site_fract_x
_atom_site_fract_y
_atom_site_fract_z
_atom_site_U_iso_or_equiv
_atom_site_adp_type
_atom_site_occupancy
_atom_site_site_symmetry_order
_atom_site_calc_flag
_atom_site_refinement_flags_posn
_atom_site_refinement_flags_adp
C1 C 0.7103(4) 0.2876(2) 0.0843(2) 0.0521(9) Uani 1 1 d . .
C2 C 0.6472(4) 0.2291(2) 0.1359(2) 0.0599(10) Uani 1 1 d . .
H2 H 0.6716 0.1668 0.1372 0.072 Uiso 1 1 calc R U
C3 C 0.5473(4) 0.2613(2) 0.1864(2) 0.0539(10) Uani 1 1 d . .
H3 H 0.5039 0.2217 0.2216 0.065 Uiso 1 1 calc R U
C4 C 0.5146(3) 0.3541(2) 0.18246(18) 0.0403(8) Uani 1 1 d . .
C5 C 0.5745(3) 0.4133(2) 0.12805(18) 0.0374(7) Uani 1 1 d . .
C6 C 0.6750(3) 0.3814(2) 0.0797(2) 0.0450(8) Uani 1 1 d . .
H6 H 0.7188 0.4210 0.0447 0.054 Uiso 1 1 calc R U
C7 C 0.4212(3) 0.4945(2) 0.2103(2) 0.0416(8) Uani 1 1 d . .
C8 C 0.5150(3) 0.5097(2) 0.13762(17) 0.0342(7) Uani 1 1 d . .
C9 C 0.3540(5) 0.3669(3) 0.2982(2) 0.0776(13) Uani 1 1 d . .
H9A H 0.3678 0.3011 0.3009 0.116 Uiso 1 1 calc R U
H9B H 0.3897 0.3954 0.3450 0.116 Uiso 1 1 calc R U
H9C H 0.2592 0.3798 0.2943 0.116 Uiso 1 1 calc R U
C10 C 0.4268(3) 0.5382(2) 0.06514(19) 0.0365(7) Uani 1 1 d . .
C11 C 0.4999(4) 0.5297(2) -0.01351(19) 0.0449(8) Uani 1 1 d . .
H11A H 0.5239 0.4655 -0.0231 0.054 Uiso 1 1 calc R U
H11B H 0.4416 0.5504 -0.0561 0.054 Uiso 1 1 calc R U
C12 C 0.3568(3) 0.6355(2) 0.06656(18) 0.0390(7) Uani 1 1 d . .
H12 H 0.3973 0.6732 0.0246 0.047 Uiso 1 1 calc R U
C13 C 0.2162(3) 0.6092(2) 0.04041(18) 0.0403(8) Uani 1 1 d . .
C14 C 0.2037(3) 0.5149(2) 0.04035(19) 0.0412(8) Uani 1 1 d . .
C15 C 0.0866(4) 0.4697(3) 0.0192(2) 0.0620(10) Uani 1 1 d . .
H15 H 0.0804 0.4054 0.0194 0.074 Uiso 1 1 calc R U
C16 C -0.0208(4) 0.5251(3) -0.0022(3) 0.0732(12) Uani 1 1 d . .
H16 H -0.1014 0.4974 -0.0175 0.088 Uiso 1 1 calc R U
C17 C -0.0119(4) 0.6207(3) -0.0015(3) 0.0741(12) Uani 1 1 d . .
H17 H -0.0866 0.6563 -0.0153 0.089 Uiso 1 1 calc R U
C18 C 0.1074(4) 0.6636(3) 0.0196(2) 0.0586(10) Uani 1 1 d . .
H18 H 0.1142 0.7279 0.0198 0.070 Uiso 1 1 calc R U
C19 C 0.6991(3) 0.5753(2) 0.21463(19) 0.0391(7) Uani 1 1 d . .
C20 C 0.9070(4) 0.6433(3) 0.2681(2) 0.0598(10) Uani 1 1 d . .
C21 C 0.9896(5) 0.7245(4) 0.2386(3) 0.0956(17) Uani 1 1 d . .
H21A H 1.0659 0.7335 0.2728 0.143 Uiso 1 1 calc R U
H21B H 1.0205 0.7120 0.1859 0.143 Uiso 1 1 calc R U
H21C H 0.9349 0.7794 0.2386 0.143 Uiso 1 1 calc R U
C22 C 0.9875(5) 0.5547(4) 0.2645(3) 0.0930(16) Uani 1 1 d . .
H22A H 1.0596 0.5574 0.3024 0.140 Uiso 1 1 calc R U
H22B H 0.9297 0.5032 0.2765 0.140 Uiso 1 1 calc R U
H22C H 1.0244 0.5473 0.2125 0.140 Uiso 1 1 calc R U
C23 C 0.8501(5) 0.6624(4) 0.3485(2) 0.0888(15) Uani 1 1 d . .
H23A H 0.9221 0.6649 0.3864 0.133 Uiso 1 1 calc R U
H23B H 0.8032 0.7206 0.3479 0.133 Uiso 1 1 calc R U
H23C H 0.7884 0.6138 0.3628 0.133 Uiso 1 1 calc R U
N1 N 0.4226(3) 0.40357(18) 0.22945(16) 0.0453(7) Uani 1 1 d . .
N2 N 0.6145(3) 0.58201(18) 0.15255(15) 0.0379(6) Uani 1 1 d D .
O1 O 0.3523(3) 0.55340(17) 0.24323(14) 0.0536(6) Uani 1 1 d . .
O2 O 0.3199(2) 0.46965(14) 0.06272(14) 0.0469(6) Uani 1 1 d . .
O3 O 0.3587(3) 0.68867(15) 0.13719(13) 0.0539(6) Uani 1 1 d . .
H3A H 0.3384 0.6555 0.1747 0.081 Uiso 1 1 calc R U
O4 O 0.6179(2) 0.58496(19) -0.01098(14) 0.0592(7) Uani 1 1 d . .
H4A H 0.6459 0.5933 -0.0561 0.089 Uiso 1 1 calc R U
O5 O 0.6832(3) 0.51940(17) 0.26785(14) 0.0543(6) Uani 1 1 d . .
O6 O 0.7957(2) 0.63941(16) 0.20976(13) 0.0498(6) Uani 1 1 d . .
O7 O 0.7764(3) 0.3640(2) 0.35123(16) 0.0636(7) Uani 1 1 d D .
Cl1 Cl 0.83843(12) 0.24645(8) 0.02294(7) 0.0813(4) Uani 1 1 d . .
H2A H 0.645(3) 0.611(2) 0.1108(15) 0.043(9) Uiso 1 1 d D .
H7A H 0.740(5) 0.410(3) 0.321(3) 0.12(2) Uiso 1 1 d D .
H7B H 0.725(5) 0.314(2) 0.348(3) 0.13(2) Uiso 1 1 d D .

loop_
_atom_site_aniso_label
_atom_site_aniso_U_11
_atom_site_aniso_U_22
_atom_site_aniso_U_33
_atom_site_aniso_U_23
_atom_site_aniso_U_13
_atom_site_aniso_U_12
C1 0.057(2) 0.044(2) 0.056(2) -0.0073(17) -0.0142(18) 0.0172(18)
C2 0.079(3) 0.033(2) 0.069(2) 0.0043(18) -0.019(2) 0.010(2)
C3 0.064(2) 0.038(2) 0.060(2) 0.0112(17) -0.0109(19) -0.0029(19)
C4 0.0458(19) 0.0322(18) 0.0431(18) 0.0022(15) -0.0081(15) -0.0062(16)
C5 0.0370(17) 0.0319(16) 0.0432(17) 0.0006(14) -0.0079(15) 0.0011(15)
C6 0.0424(18) 0.0415(19) 0.0510(19) 0.0044(15) -0.0036(16) 0.0023(16)
C7 0.0381(17) 0.0414(19) 0.0452(19) -0.0004(16) -0.0037(16) -0.0049(16)
C8 0.0345(16) 0.0289(16) 0.0391(17) -0.0011(13) -0.0003(14) -0.0014(14)
C9 0.094(3) 0.070(3) 0.069(3) 0.015(2) 0.024(2) -0.019(3)
C10 0.0354(16) 0.0292(16) 0.0449(18) -0.0025(14) -0.0066(15) -0.0011(14)
C11 0.050(2) 0.0414(18) 0.0432(19) -0.0028(15) -0.0056(17) 0.0051(16)
C12 0.0428(18) 0.0322(17) 0.0420(17) -0.0030(14) -0.0061(15) -0.0007(15)
C13 0.0389(18) 0.0404(19) 0.0417(18) -0.0012(14) -0.0029(14) 0.0007(15)
C14 0.0357(18) 0.0413(19) 0.0466(19) 0.0026(15) -0.0061(15) -0.0007(15)
C15 0.053(2) 0.056(2) 0.077(3) -0.001(2) -0.005(2) -0.0162(19)
C16 0.039(2) 0.084(3) 0.097(3) 0.006(3) -0.015(2) -0.011(2)
C17 0.044(2) 0.076(3) 0.103(3) 0.008(3) -0.016(2) 0.010(2)
C18 0.057(2) 0.050(2) 0.069(2) 0.000(2) -0.013(2) 0.0086(19)
C19 0.0377(17) 0.0373(18) 0.0422(18) -0.0008(16) -0.0022(15) -0.0014(15)
C20 0.043(2) 0.078(3) 0.058(2) 0.008(2) -0.0132(17) -0.016(2)
C21 0.077(3) 0.116(4) 0.094(3) 0.022(3) -0.029(3) -0.050(3)
C22 0.051(2) 0.107(4) 0.121(4) 0.020(3) -0.010(3) 0.011(3)
C23 0.087(3) 0.121(4) 0.058(2) -0.008(3) -0.022(2) -0.026(3)
N1 0.0516(16) 0.0398(16) 0.0446(15) 0.0061(13) 0.0020(14) -0.0107(14)
N2 0.0402(15) 0.0338(14) 0.0396(15) 0.0057(13) -0.0052(13) -0.0062(12)
O1 0.0559(14) 0.0490(15) 0.0558(14) -0.0066(12) 0.0101(12) 0.0029(13)
O2 0.0433(13) 0.0335(12) 0.0639(14) -0.0017(10) -0.0106(12) -0.0049(11)
O3 0.0630(15) 0.0406(13) 0.0581(14) -0.0124(11) -0.0157(12) 0.0062(12)
O4 0.0533(15) 0.0784(18) 0.0459(13) 0.0025(13) 0.0045(11) -0.0127(14)
O5 0.0563(15) 0.0557(15) 0.0509(13) 0.0173(12) -0.0120(12) -0.0113(13)
O6 0.0450(13) 0.0546(14) 0.0498(13) 0.0093(11) -0.0133(11) -0.0159(12)
O7 0.0781(19) 0.0499(16) 0.0628(17) 0.0029(14) -0.0186(14) -0.0066(16)
Cl1 0.0826(8) 0.0749(7) 0.0865(7) -0.0121(6) -0.0005(6) 0.0387(6)

loop_
_atom_type_symbol
_atom_type_description
_atom_type_scat_dispersion_real
_atom_type_scat_dispersion_imag
_atom_type_scat_source
C C 0.0033 0.0016 'International Tables Vol C Tables 4.2.6.8 and 6.1.1.4'
H H 0.0000 0.0000 'International Tables Vol C Tables 4.2.6.8 and 6.1.1.4'
N N 0.0061 0.0033 'International Tables Vol C Tables 4.2.6.8 and 6.1.1.4'
O O 0.0106 0.0060 'International Tables Vol C Tables 4.2.6.8 and 6.1.1.4'
Cl Cl 0.1484 0.1585 'International Tables Vol C Tables 4.2.6.8 and 6.1.1.4'

loop_
_geom_angle_atom_site_label_1
_geom_angle_atom_site_label_2
_geom_angle_atom_site_label_3
_geom_angle
C2 C1 C6 121.3(3)
C2 C1 Cl1 120.2(3)
C6 C1 Cl1 118.5(3)
C1 C2 C3 120.9(3)
C1 C2 H2 119.6
C3 C2 H2 119.6
C4 C3 C2 117.5(3)
C4 C3 H3 121.2
C2 C3 H3 121.2
C3 C4 C5 122.0(3)
C3 C4 N1 128.2(3)
C5 C4 N1 109.8(3)
C6 C5 C4 120.0(3)
C6 C5 C8 130.8(3)
C4 C5 C8 109.1(3)
C5 C6 C1 118.3(3)
C5 C6 H6 120.9
C1 C6 H6 120.9
O1 C7 N1 124.8(3)
O1 C7 C8 126.5(3)
N1 C7 C8 108.6(3)
N2 C8 C5 114.3(2)
N2 C8 C7 111.6(2)
C5 C8 C7 100.8(2)
N2 C8 C10 109.0(2)
C5 C8 C10 112.0(2)
C7 C8 C10 108.9(2)
N1 C9 H9A 109.5
N1 C9 H9B 109.5
H9A C9 H9B 109.5
N1 C9 H9C 109.5
H9A C9 H9C 109.5
H9B C9 H9C 109.5
O2 C10 C11 105.6(2)
O2 C10 C8 104.5(2)
C11 C10 C8 113.5(3)
O2 C10 C12 106.8(2)
C11 C10 C12 107.3(3)
C8 C10 C12 118.2(2)
O4 C11 C10 108.8(3)
O4 C11 H11A 109.9
C10 C11 H11A 109.9
O4 C11 H11B 109.9
C10 C11 H11B 109.9
H11A C11 H11B 108.3
O3 C12 C13 113.2(3)
O3 C12 C10 119.4(3)
C13 C12 C10 100.3(2)
O3 C12 H12 107.7
C13 C12 H12 107.7
C10 C12 H12 107.7
C14 C13 C18 119.7(3)
C14 C13 C12 109.5(3)
C18 C13 C12 130.8(3)
C13 C14 O2 113.4(3)
C13 C14 C15 123.2(3)
O2 C14 C15 123.4(3)
C14 C15 C16 116.3(4)
C14 C15 H15 121.9
C16 C15 H15 121.9
C15 C16 C17 121.8(4)
C15 C16 H16 119.1
C17 C16 H16 119.1
C18 C17 C16 120.2(4)
C18 C17 H17 119.9
C16 C17 H17 119.9
C13 C18 C17 118.7(3)
C13 C18 H18 120.6
C17 C18 H18 120.6
O5 C19 O6 126.7(3)
O5 C19 N2 122.8(3)
O6 C19 N2 110.4(3)
O6 C20 C23 109.4(3)
O6 C20 C22 109.6(3)
C23 C20 C22 113.0(4)
O6 C20 C21 102.3(3)
C23 C20 C21 111.1(4)
C22 C20 C21 110.9(4)
C20 C21 H21A 109.5
C20 C21 H21B 109.5
H21A C21 H21B 109.5
C20 C21 H21C 109.5
H21A C21 H21C 109.5
H21B C21 H21C 109.5
C20 C22 H22A 109.5
C20 C22 H22B 109.5
H22A C22 H22B 109.5
C20 C22 H22C 109.5
H22A C22 H22C 109.5
H22B C22 H22C 109.5
C20 C23 H23A 109.5
C20 C23 H23B 109.5
H23A C23 H23B 109.5
C20 C23 H23C 109.5
H23A C23 H23C 109.5
H23B C23 H23C 109.5
C7 N1 C4 111.4(3)
C7 N1 C9 122.9(3)
C4 N1 C9 125.0(3)
C19 N2 C8 120.3(3)
C19 N2 H2A 117(2)
C8 N2 H2A 116(2)
C14 O2 C10 107.1(2)
C12 O3 H3A 109.5
C11 O4 H4A 109.5
C19 O6 C20 121.3(2)
H7A O7 H7B 110(3)

loop_
_geom_bond_atom_site_label_1
_geom_bond_atom_site_label_2
_geom_bond_distance
C1 C2 1.365(5)
C1 C6 1.400(5)
C1 Cl1 1.744(4)
C2 C3 1.388(5)
C2 H2 0.9300
C3 C4 1.379(4)
C3 H3 0.9300
C4 C5 1.388(4)
C4 N1 1.405(4)
C5 C6 1.369(5)
C5 C8 1.519(4)
C6 H6 0.9300
C7 O1 1.224(4)
C7 N1 1.352(4)
C7 C8 1.556(5)
C8 N2 1.457(4)
C8 C10 1.561(4)
C9 N1 1.447(5)
C9 H9A 0.9600
C9 H9B 0.9600
C9 H9C 0.9600
C10 O2 1.450(4)
C10 C11 1.520(5)
C10 C12 1.566(4)
C11 O4 1.416(4)
C11 H11A 0.9700
C11 H11B 0.9700
C12 O3 1.420(4)
C12 C13 1.510(4)
C12 H12 0.9800
C13 C14 1.366(4)
C13 C18 1.379(5)
C14 O2 1.376(4)
C14 C15 1.378(5)
C15 C16 1.379(6)
C15 H15 0.9300
C16 C17 1.382(6)
C16 H16 0.9300
C17 C18 1.381(5)
C17 H17 0.9300
C18 H18 0.9300
C19 O5 1.219(4)
C19 O6 1.334(4)
C19 N2 1.347(4)
C20 O6 1.481(4)
C20 C23 1.497(6)
C20 C22 1.507(6)
C20 C21 1.514(6)
C21 H21A 0.9600
C21 H21B 0.9600
C21 H21C 0.9600
C22 H22A 0.9600
C22 H22B 0.9600
C22 H22C 0.9600
C23 H23A 0.9600
C23 H23B 0.9600
C23 H23C 0.9600
N2 H2A 0.87(2)
O3 H3A 0.8200
O4 H4A 0.8200
O7 H7A 0.92(2)
O7 H7B 0.89(2)

loop_
_geom_hbond_atom_site_label_D
_geom_hbond_atom_site_label_H
_geom_hbond_atom_site_label_A
_geom_hbond_distance_DH
_geom_hbond_distance_HA
_geom_hbond_distance_DA
_geom_hbond_angle_DHA
_geom_hbond_site_symmetry_A
C2 H2 O1 0.93 2.61 3.257(4) 126.8 4_645
C22 H22B O5 0.96 2.46 3.058(5) 120.4 .
C23 H23C O5 0.96 2.35 2.975(5) 122.3 .
O3 H3A O1 0.82 1.88 2.651(3) 156.5 .
O4 H4A O7 0.82 1.85 2.658(3) 167.5 2_664
N2 H2A O4 0.87(2) 2.11(3) 2.766(3) 131(3) .
O7 H7A O5 0.92(2) 1.90(2) 2.805(4) 171(5) .
O7 H7B O3 0.89(2) 2.00(2) 2.869(4) 165(5) 4_645

loop_
_geom_torsion_atom_site_label_1
_geom_torsion_atom_site_label_2
_geom_torsion_atom_site_label_3
_geom_torsion_atom_site_label_4
_geom_torsion
C6 C1 C2 C3 -1.0(6)
Cl1 C1 C2 C3 178.5(3)
C1 C2 C3 C4 -0.1(5)
C2 C3 C4 C5 2.7(5)
C2 C3 C4 N1 -176.7(3)
C3 C4 C5 C6 -4.2(5)
N1 C4 C5 C6 175.3(3)
C3 C4 C5 C8 178.8(3)
N1 C4 C5 C8 -1.8(3)
C4 C5 C6 C1 3.0(5)
C8 C5 C6 C1 179.3(3)
C2 C1 C6 C5 -0.5(5)
Cl1 C1 C6 C5 -180.0(2)
C6 C5 C8 N2 -52.8(4)
C4 C5 C8 N2 123.8(3)
C6 C5 C8 C7 -172.5(3)
C4 C5 C8 C7 4.1(3)
C6 C5 C8 C10 71.9(4)
C4 C5 C8 C10 -111.5(3)
O1 C7 C8 N2 56.1(4)
N1 C7 C8 N2 -126.9(3)
O1 C7 C8 C5 177.8(3)
N1 C7 C8 C5 -5.2(3)
O1 C7 C8 C10 -64.3(4)
N1 C7 C8 C10 112.8(3)
N2 C8 C10 O2 -171.7(2)
C5 C8 C10 O2 60.7(3)
C7 C8 C10 O2 -49.8(3)
N2 C8 C10 C11 73.7(3)
C5 C8 C10 C11 -53.8(3)
C7 C8 C10 C11 -164.4(3)
N2 C8 C10 C12 -53.2(3)
C5 C8 C10 C12 179.3(3)
C7 C8 C10 C12 68.7(3)
O2 C10 C11 O4 -171.5(2)
C8 C10 C11 O4 -57.5(3)
C12 C10 C11 O4 74.9(3)
O2 C10 C12 O3 108.2(3)
C11 C10 C12 O3 -139.0(3)
C8 C10 C12 O3 -9.2(4)
O2 C10 C12 C13 -16.1(3)
C11 C10 C12 C13 96.7(3)
C8 C10 C12 C13 -133.4(3)
O3 C12 C13 C14 -118.1(3)
C10 C12 C13 C14 10.3(3)
O3 C12 C13 C18 60.8(5)
C10 C12 C13 C18 -170.8(3)
C18 C13 C14 O2 -179.6(3)
C12 C13 C14 O2 -0.6(4)
C18 C13 C14 C15 1.0(5)
C12 C13 C14 C15 180.0(3)
C13 C14 C15 C16 -0.3(6)
O2 C14 C15 C16 -179.6(3)
C14 C15 C16 C17 -0.8(7)
C15 C16 C17 C18 1.2(7)
C14 C13 C18 C17 -0.5(5)
C12 C13 C18 C17 -179.3(4)
C16 C17 C18 C13 -0.5(6)
O1 C7 N1 C4 -178.3(3)
C8 C7 N1 C4 4.6(3)
O1 C7 N1 C9 -7.7(5)
C8 C7 N1 C9 175.2(3)
C3 C4 N1 C7 177.6(3)
C5 C4 N1 C7 -1.8(4)
C3 C4 N1 C9 7.2(5)
C5 C4 N1 C9 -172.2(3)
O5 C19 N2 C8 -12.9(5)
O6 C19 N2 C8 169.4(3)
C5 C8 N2 C19 -56.7(4)
C7 C8 N2 C19 56.8(4)
C10 C8 N2 C19 177.1(3)
C13 C14 O2 C10 -10.5(4)
C15 C14 O2 C10 169.0(3)
C11 C10 O2 C14 -97.3(3)
C8 C10 O2 C14 142.7(2)
C12 C10 O2 C14 16.6(3)
O5 C19 O6 C20 6.2(5)
N2 C19 O6 C20 -176.1(3)
C23 C20 O6 C19 -62.6(4)
C22 C20 O6 C19 61.9(4)
C21 C20 O6 C19 179.6(3)
